data_4082671
loop_
_publ_author_name
'Fischer, Paul J.'
'Avena, Laura'
'Bohrmann, Trent D.'
'Neary, Michelle C.'
'Putka, Grace K.'
'Sullivan, Kevin P.'

_publ_section_title
;
 Group VI Metal Carbonyl Complexes of
 Bis((diphenylphosphino)methyl)diphenylborate and an Assessment of Their
 Utility for Template Ligand Syntheses
;
_journal_issue 5
_journal_name_full Organometallics
_journal_page_first 1300
_journal_paper_doi 10.1021/om5001056
_journal_volume 33
_journal_year 2014
_chemical_formula_moiety 'C8 H16 N, C48 H48 B Mo N2 O4 P2'
_chemical_formula_sum 'C56 H64 B Mo N3 O4 P2'
_chemical_formula_weight 1011.79
_chemical_name_common 13171d
_chemical_name_systematic
; 
 ? 
;
_space_group_IT_number 2
_symmetry_cell_setting triclinic
_symmetry_space_group_name_Hall '-P 1'
_symmetry_space_group_name_H-M 'P -1'
_atom_sites_solution_hydrogens geom
_atom_sites_solution_primary direct
_atom_sites_solution_secondary difmap
_audit_creation_method SHELXL-97
_cell_angle_alpha 87.242(2)
_cell_angle_beta 81.979(2)
_cell_angle_gamma 82.826(2)
_cell_formula_units_Z 2
_cell_length_a 10.6498(16)
_cell_length_b 14.516(2)
_cell_length_c 16.763(3)
_cell_measurement_reflns_used 1399
_cell_measurement_temperature 173(2)
_cell_measurement_theta_max 21.80
_cell_measurement_theta_min 2.26
_cell_volume 2544.8(7)
_computing_cell_refinement 'Bruker SAINT'
_computing_data_collection 'Bruker APEX2'
_computing_data_reduction 'Bruker SAINT'
_computing_molecular_graphics 'Bruker SHELXTL'
_computing_publication_material 'Bruker SHELXTL'
_computing_structure_refinement 'SHELXL-97 (Sheldrick, 2008)'
_computing_structure_solution 'SHELXS-97 (Sheldrick, 2008)'
_diffrn_ambient_temperature 173(2)
_diffrn_measured_fraction_theta_full 0.980
_diffrn_measured_fraction_theta_max 0.980
_diffrn_measurement_device_type 'Bruker APEX-II CCD'
_diffrn_measurement_method '\f and \w scans'
_diffrn_radiation_monochromator graphite
_diffrn_radiation_source 'sealed tube'
_diffrn_radiation_type MoK\a
_diffrn_radiation_wavelength 0.71073
_diffrn_reflns_av_R_equivalents 0.0567
_diffrn_reflns_av_sigmaI/netI 0.0979
_diffrn_reflns_limit_h_max 13
_diffrn_reflns_limit_h_min -13
_diffrn_reflns_limit_k_max 18
_diffrn_reflns_limit_k_min -18
_diffrn_reflns_limit_l_max 21
_diffrn_reflns_limit_l_min 0
_diffrn_reflns_number 11498
_diffrn_reflns_theta_full 27.54
_diffrn_reflns_theta_max 27.54
_diffrn_reflns_theta_min 1.84
_exptl_absorpt_coefficient_mu 0.369
_exptl_absorpt_correction_T_max 0.9298
_exptl_absorpt_correction_T_min 0.8973
_exptl_absorpt_correction_type multi-scan
_exptl_absorpt_process_details 'TWINABS (Sheldrick, 2012)'
_exptl_crystal_colour colorless
_exptl_crystal_density_diffrn 1.321
_exptl_crystal_density_method 'not measured'
_exptl_crystal_description needle
_exptl_crystal_F_000 1060
_exptl_crystal_size_max 0.30
_exptl_crystal_size_mid 0.20
_exptl_crystal_size_min 0.20
_refine_diff_density_max 0.618
_refine_diff_density_min -0.652
_refine_diff_density_rms 0.109
_refine_ls_extinction_method none
_refine_ls_goodness_of_fit_ref 1.024
_refine_ls_hydrogen_treatment constr
_refine_ls_matrix_type full
_refine_ls_number_parameters 620
_refine_ls_number_reflns 19703
_refine_ls_number_restraints 58
_refine_ls_restrained_S_all 1.033
_refine_ls_R_factor_all 0.0954
_refine_ls_R_factor_gt 0.0604
_refine_ls_shift/su_max 0.002
_refine_ls_shift/su_mean 0.000
_refine_ls_structure_factor_coef Fsqd
_refine_ls_weighting_details 'calc w=1/[\s^2^(Fo^2^)+(0.0350P)^2^+2.1756P] where P=(Fo^2^+2Fc^2^)/3'
_refine_ls_weighting_scheme calc
_refine_ls_wR_factor_gt 0.1082
_refine_ls_wR_factor_ref 0.1223
_reflns_number_gt 8452
_reflns_number_total 11500
_reflns_threshold_expression >2sigma(I)
_cod_data_source_file om5001056_si_003.cif
_cod_data_source_block 13171d
_cod_original_cell_volume 2544.6(7)
_cod_original_sg_symbol_H-M P-1
_cod_database_code 4082671

loop_
_symmetry_equiv_pos_as_xyz
'x, y, z'
'-x, -y, -z'

loop_
_atom_site_label
_atom_site_type_symbol
_atom_site_fract_x
_atom_site_fract_y
_atom_site_fract_z
_atom_site_U_iso_or_equiv
_atom_site_adp_type
_atom_site_occupancy
_atom_site_symmetry_multiplicity
_atom_site_calc_flag
_atom_site_refinement_flags
_atom_site_disorder_assembly
_atom_site_disorder_group
Mo1 Mo 0.53098(3) 0.46474(2) 0.23512(2) 0.02178(10) Uani 1 1 d . . .
C1 C 0.5731(4) 0.5542(3) 0.1479(3) 0.0352(11) Uani 1 1 d . . .
O1 O 0.6000(3) 0.6086(2) 0.0959(2) 0.0588(10) Uani 1 1 d . . .
C2 C 0.3742(4) 0.5470(3) 0.2724(3) 0.0303(10) Uani 1 1 d . . .
O2 O 0.2822(3) 0.5989(2) 0.2898(2) 0.0460(9) Uani 1 1 d . . .
C3 C 0.6229(4) 0.5321(3) 0.3040(3) 0.0297(10) Uani 1 1 d . . .
O3 O 0.6732(3) 0.5760(2) 0.34404(19) 0.0481(9) Uani 1 1 d . . .
C4 C 0.4152(4) 0.4000(3) 0.1653(2) 0.0265(9) Uani 1 1 d . . .
N1 N 0.3438(3) 0.3692(2) 0.1307(2) 0.0340(9) Uani 1 1 d . . .
C5 C 0.2519(5) 0.3334(3) 0.0886(3) 0.0456(12) Uani 1 1 d . . .
H5A H 0.2480 0.3680 0.0364 0.055 Uiso 1 1 calc R . .
H5B H 0.1664 0.3442 0.1208 0.055 Uiso 1 1 calc R . .
C6 C 0.2835(6) 0.2315(3) 0.0732(3) 0.0561(14) Uani 1 1 d . . .
H6A H 0.2861 0.1976 0.1258 0.067 Uiso 1 1 calc R . .
H6B H 0.2136 0.2107 0.0481 0.067 Uiso 1 1 calc R . .
N2 N 0.4022(5) 0.2055(3) 0.0226(3) 0.0623(13) Uani 1 1 d . . .
H2A H 0.4507 0.2483 0.0030 0.075 Uiso 1 1 calc R . .
H2B H 0.4262 0.1468 0.0114 0.075 Uiso 1 1 calc R . .
P1 P 0.48807(9) 0.32848(7) 0.33257(6) 0.0208(2) Uani 1 1 d . . .
C7 C 0.3174(4) 0.3318(3) 0.3700(2) 0.0276(9) Uani 1 1 d . . .
C8 C 0.2387(4) 0.2772(3) 0.3401(3) 0.0418(12) Uani 1 1 d . . .
H8A H 0.2734 0.2347 0.2992 0.050 Uiso 1 1 calc R . .
C9 C 0.1101(5) 0.2837(4) 0.3690(4) 0.0580(16) Uani 1 1 d . . .
H9A H 0.0577 0.2449 0.3481 0.070 Uiso 1 1 calc R . .
C10 C 0.0572(5) 0.3450(5) 0.4270(3) 0.0662(19) Uani 1 1 d . . .
H10A H -0.0315 0.3494 0.4461 0.079 Uiso 1 1 calc R . .
C11 C 0.1335(5) 0.4001(4) 0.4574(3) 0.0592(16) Uani 1 1 d . . .
H11A H 0.0973 0.4429 0.4978 0.071 Uiso 1 1 calc R . .
C12 C 0.2629(4) 0.3940(3) 0.4295(3) 0.0422(12) Uani 1 1 d . . .
H12A H 0.3149 0.4325 0.4512 0.051 Uiso 1 1 calc R . .
C13 C 0.5500(4) 0.3078(3) 0.4294(2) 0.0242(9) Uani 1 1 d . . .
C14 C 0.5162(4) 0.2331(3) 0.4794(2) 0.0282(9) Uani 1 1 d . . .
H14A H 0.4588 0.1947 0.4634 0.034 Uiso 1 1 calc R . .
C15 C 0.5637(4) 0.2133(3) 0.5512(2) 0.0348(10) Uani 1 1 d . . .
H15A H 0.5408 0.1610 0.5837 0.042 Uiso 1 1 calc R . .
C16 C 0.6449(4) 0.2700(3) 0.5756(3) 0.0378(11) Uani 1 1 d . . .
H16A H 0.6771 0.2572 0.6255 0.045 Uiso 1 1 calc R . .
C17 C 0.6796(4) 0.3453(3) 0.5278(3) 0.0383(11) Uani 1 1 d . . .
H17A H 0.7352 0.3844 0.5449 0.046 Uiso 1 1 calc R . .
C18 C 0.6330(4) 0.3637(3) 0.4546(3) 0.0303(10) Uani 1 1 d . . .
H18A H 0.6580 0.4150 0.4214 0.036 Uiso 1 1 calc R . .
C19 C 0.5326(3) 0.2188(3) 0.2817(2) 0.0233(9) Uani 1 1 d . . .
H19A H 0.4858 0.1711 0.3130 0.028 Uiso 1 1 calc R . .
H19B H 0.5026 0.2260 0.2282 0.028 Uiso 1 1 calc R . .
B1 B 0.6867(4) 0.1788(3) 0.2683(3) 0.0218(9) Uani 1 1 d . . .
C20 C 0.7228(4) 0.1147(3) 0.3482(2) 0.0222(8) Uani 1 1 d . . .
C21 C 0.6484(4) 0.0455(3) 0.3808(2) 0.0275(9) Uani 1 1 d . . .
H21A H 0.5755 0.0367 0.3565 0.033 Uiso 1 1 calc R . .
C22 C 0.6762(4) -0.0105(3) 0.4466(3) 0.0356(11) Uani 1 1 d . . .
H22A H 0.6216 -0.0556 0.4670 0.043 Uiso 1 1 calc R . .
C23 C 0.7826(5) -0.0013(3) 0.4831(3) 0.0414(11) Uani 1 1 d . . .
H23A H 0.8024 -0.0401 0.5280 0.050 Uiso 1 1 calc R . .
C24 C 0.8592(5) 0.0655(3) 0.4524(3) 0.0433(12) Uani 1 1 d . . .
H24A H 0.9332 0.0728 0.4761 0.052 Uiso 1 1 calc R . .
C25 C 0.8286(4) 0.1224(3) 0.3867(3) 0.0320(10) Uani 1 1 d . . .
H25A H 0.8823 0.1685 0.3674 0.038 Uiso 1 1 calc R . .
C26 C 0.7205(4) 0.1082(3) 0.1920(2) 0.0235(9) Uani 1 1 d . . .
C27 C 0.6317(4) 0.0837(3) 0.1458(2) 0.0346(10) Uani 1 1 d . . .
H27A H 0.5445 0.1079 0.1587 0.042 Uiso 1 1 calc R . .
C28 C 0.6668(5) 0.0246(3) 0.0806(3) 0.0454(12) Uani 1 1 d . . .
H28A H 0.6034 0.0095 0.0504 0.054 Uiso 1 1 calc R . .
C29 C 0.7915(5) -0.0115(3) 0.0602(3) 0.0441(12) Uani 1 1 d . . .
H29A H 0.8156 -0.0507 0.0154 0.053 Uiso 1 1 calc R . .
C30 C 0.8814(4) 0.0099(3) 0.1056(3) 0.0354(11) Uani 1 1 d . . .
H30A H 0.9683 -0.0149 0.0926 0.043 Uiso 1 1 calc R . .
C31 C 0.8451(4) 0.0677(3) 0.1703(2) 0.0290(9) Uani 1 1 d . . .
H31A H 0.9087 0.0802 0.2014 0.035 Uiso 1 1 calc R . .
C32 C 0.7783(4) 0.2640(2) 0.2537(2) 0.0220(8) Uani 1 1 d . . .
H32A H 0.8654 0.2362 0.2323 0.026 Uiso 1 1 calc R . .
H32B H 0.7834 0.2883 0.3072 0.026 Uiso 1 1 calc R . .
C33 C 0.7627(4) 0.3189(3) 0.0848(2) 0.0263(9) Uani 1 1 d . . .
C34 C 0.6806(4) 0.3492(3) 0.0298(3) 0.0377(11) Uani 1 1 d . . .
H34A H 0.6085 0.3933 0.0451 0.045 Uiso 1 1 calc R . .
C35 C 0.7026(5) 0.3155(4) -0.0481(3) 0.0472(13) Uani 1 1 d . . .
H35A H 0.6459 0.3373 -0.0858 0.057 Uiso 1 1 calc R . .
C36 C 0.8050(5) 0.2515(4) -0.0704(3) 0.0476(13) Uani 1 1 d . . .
H36A H 0.8187 0.2276 -0.1231 0.057 Uiso 1 1 calc R . .
C37 C 0.8881(5) 0.2218(3) -0.0165(3) 0.0443(12) Uani 1 1 d . . .
H37A H 0.9600 0.1776 -0.0320 0.053 Uiso 1 1 calc R . .
C38 C 0.8680(4) 0.2558(3) 0.0603(3) 0.0346(10) Uani 1 1 d . . .
H38A H 0.9272 0.2356 0.0968 0.042 Uiso 1 1 calc R . .
C39 C 0.8723(4) 0.4307(2) 0.1806(2) 0.0217(8) Uani 1 1 d . . .
C40 C 0.9066(4) 0.4854(3) 0.1123(2) 0.0283(9) Uani 1 1 d . . .
H40A H 0.8591 0.4874 0.0681 0.034 Uiso 1 1 calc R . .
C41 C 1.0090(4) 0.5369(3) 0.1077(2) 0.0297(10) Uani 1 1 d . . .
H41A H 1.0312 0.5734 0.0605 0.036 Uiso 1 1 calc R . .
C42 C 1.0785(4) 0.5353(3) 0.1710(3) 0.0333(10) Uani 1 1 d . . .
H42A H 1.1498 0.5694 0.1671 0.040 Uiso 1 1 calc R . .
C43 C 1.0443(4) 0.4838(3) 0.2406(3) 0.0375(11) Uani 1 1 d . . .
H43A H 1.0904 0.4838 0.2852 0.045 Uiso 1 1 calc R . .
C44 C 0.9415(4) 0.4321(3) 0.2447(3) 0.0337(10) Uani 1 1 d . . .
H44A H 0.9183 0.3970 0.2926 0.040 Uiso 1 1 calc R . .
P2 P 0.73609(10) 0.36348(7) 0.18772(6) 0.0206(2) Uani 1 1 d . . .
N3 N 0.8453(3) 0.7971(3) 0.2856(2) 0.0568(12) Uani 1 1 d D . .
C45 C 0.7116(5) 0.8349(5) 0.2732(4) 0.095(3) Uani 1 1 d D . .
H45A H 0.6526 0.8281 0.3236 0.114 Uiso 1 1 calc R . .
H45B H 0.7076 0.9017 0.2573 0.114 Uiso 1 1 calc R . .
C46 C 0.6758(5) 0.7834(4) 0.2104(4) 0.0740(18) Uani 1 1 d D . .
H46A H 0.6324 0.8260 0.1722 0.089 Uiso 1 1 calc R . .
H46B H 0.6169 0.7385 0.2338 0.089 Uiso 1 1 calc R . .
C47 C 0.7958(6) 0.7333(5) 0.1681(4) 0.088(2) Uani 1 1 d D . .
H47A H 0.7840 0.6679 0.1602 0.106 Uiso 1 1 calc R . .
H47B H 0.8185 0.7632 0.1146 0.106 Uiso 1 1 calc R . .
C48 C 0.8926(6) 0.7369(6) 0.2159(4) 0.144(4) Uani 1 1 d D . .
H48A H 0.9664 0.7618 0.1833 0.173 Uiso 1 1 calc R . .
H48B H 0.9215 0.6735 0.2356 0.173 Uiso 1 1 calc R . .
C49 C 0.8573(5) 0.7444(4) 0.3625(4) 0.084(2) Uani 1 1 d D . .
H49A H 0.8317 0.6814 0.3600 0.101 Uiso 1 1 calc R . .
H49B H 0.8029 0.7770 0.4078 0.101 Uiso 1 1 calc R . .
C50 C 0.9939(5) 0.7391(4) 0.3724(4) 0.079(2) Uani 1 1 d D . .
H50A H 1.0423 0.6818 0.3489 0.095 Uiso 1 1 calc R . .
H50B H 1.0044 0.7395 0.4302 0.095 Uiso 1 1 calc R . .
C51 C 1.0396(5) 0.8239(4) 0.3283(3) 0.0629(16) Uani 1 1 d D . .
H51A H 1.0666 0.8655 0.3662 0.075 Uiso 1 1 calc R . .
H51B H 1.1128 0.8061 0.2865 0.075 Uiso 1 1 calc R . .
C52 C 0.9297(5) 0.8701(3) 0.2913(4) 0.0625(16) Uani 1 1 d D . .
H52A H 0.9583 0.8962 0.2371 0.075 Uiso 1 1 calc R . .
H52B H 0.8839 0.9211 0.3252 0.075 Uiso 1 1 calc R . .
O4 O 0.187(4) 0.977(5) 0.180(3) 0.101(7) Uani 0.50 1 d PD A 1
C53 C 0.174(4) 1.035(4) 0.248(3) 0.079(6) Uani 0.50 1 d PD A 1
H53A H 0.0937 1.0280 0.2835 0.095 Uiso 0.50 1 calc PR A 1
H53B H 0.1744 1.1009 0.2300 0.095 Uiso 0.50 1 calc PR A 1
C54 C 0.286(4) 1.004(4) 0.291(2) 0.083(8) Uani 0.50 1 d PD A 1
H54A H 0.2587 0.9732 0.3432 0.100 Uiso 0.50 1 calc PR A 1
H54B H 0.3309 1.0573 0.3003 0.100 Uiso 0.50 1 calc PR A 1
C55 C 0.372(4) 0.936(4) 0.235(3) 0.092(11) Uani 0.50 1 d PD A 1
H55A H 0.4622 0.9472 0.2313 0.111 Uiso 0.50 1 calc PR A 1
H55B H 0.3640 0.8710 0.2540 0.111 Uiso 0.50 1 calc PR A 1
C56 C 0.322(4) 0.956(4) 0.156(2) 0.080(8) Uani 0.50 1 d PD A 1
H56A H 0.3585 1.0099 0.1272 0.096 Uiso 0.50 1 calc PR A 1
H56B H 0.3417 0.9016 0.1213 0.096 Uiso 0.50 1 calc PR A 1
O4' O 0.168(4) 0.995(5) 0.190(3) 0.101(7) Uani 0.50 1 d PD B 2
C53' C 0.199(4) 1.036(4) 0.260(3) 0.079(6) Uani 0.50 1 d PD B 2
H53C H 0.1280 1.0344 0.3055 0.095 Uiso 0.50 1 calc PR B 2
H53D H 0.2146 1.1012 0.2486 0.095 Uiso 0.50 1 calc PR B 2
C54' C 0.316(4) 0.978(4) 0.281(2) 0.083(8) Uani 0.50 1 d PD B 2
H54C H 0.2960 0.9389 0.3299 0.100 Uiso 0.50 1 calc PR B 2
H54D H 0.3807 1.0183 0.2909 0.100 Uiso 0.50 1 calc PR B 2
C55' C 0.363(4) 0.919(3) 0.208(3) 0.092(11) Uani 0.50 1 d PD B 2
H55C H 0.4561 0.9205 0.1920 0.111 Uiso 0.50 1 calc PR B 2
H55D H 0.3461 0.8543 0.2197 0.111 Uiso 0.50 1 calc PR B 2
C56' C 0.288(5) 0.964(4) 0.145(2) 0.080(8) Uani 0.50 1 d PD B 2
H56C H 0.3288 1.0172 0.1172 0.096 Uiso 0.50 1 calc PR B 2
H56D H 0.2789 0.9193 0.1041 0.096 Uiso 0.50 1 calc PR B 2

loop_
_atom_site_aniso_label
_atom_site_aniso_U_11
_atom_site_aniso_U_22
_atom_site_aniso_U_33
_atom_site_aniso_U_23
_atom_site_aniso_U_13
_atom_site_aniso_U_12
Mo1 0.01860(17) 0.01984(17) 0.02603(19) 0.00171(13) -0.00224(15) -0.00072(14)
C1 0.030(2) 0.030(2) 0.044(3) 0.005(2) -0.007(2) 0.0027(19)
O1 0.062(2) 0.054(2) 0.058(2) 0.0335(19) -0.008(2) -0.0118(19)
C2 0.031(2) 0.029(2) 0.034(2) -0.0079(19) -0.0112(19) -0.0062(19)
O2 0.0302(18) 0.051(2) 0.056(2) -0.0247(17) -0.0127(16) 0.0135(16)
C3 0.030(2) 0.022(2) 0.036(3) 0.0038(19) -0.003(2) -0.0041(18)
O3 0.060(2) 0.0405(19) 0.051(2) -0.0045(16) -0.0173(18) -0.0230(18)
C4 0.029(2) 0.020(2) 0.027(2) 0.0030(17) 0.0015(18) 0.0035(18)
N1 0.034(2) 0.035(2) 0.035(2) -0.0050(17) -0.0088(18) -0.0021(17)
C5 0.034(3) 0.057(3) 0.050(3) -0.012(2) -0.017(2) -0.005(2)
C6 0.068(4) 0.042(3) 0.064(4) -0.006(3) -0.016(3) -0.018(3)
N2 0.075(3) 0.034(2) 0.076(3) -0.014(2) -0.010(3) 0.008(2)
P1 0.0172(5) 0.0208(5) 0.0240(6) -0.0002(4) -0.0013(4) -0.0031(4)
C7 0.019(2) 0.033(2) 0.028(2) 0.0071(19) 0.0012(17) -0.0012(17)
C8 0.025(2) 0.049(3) 0.053(3) 0.006(2) -0.008(2) -0.012(2)
C9 0.024(3) 0.074(4) 0.079(4) 0.027(3) -0.015(3) -0.020(3)
C10 0.017(3) 0.115(5) 0.056(4) 0.041(4) 0.006(3) 0.003(3)
C11 0.035(3) 0.085(4) 0.043(3) 0.012(3) 0.010(2) 0.026(3)
C12 0.031(3) 0.052(3) 0.038(3) 0.002(2) 0.003(2) 0.007(2)
C13 0.022(2) 0.025(2) 0.025(2) -0.0020(17) 0.0001(16) -0.0028(16)
C14 0.028(2) 0.026(2) 0.030(2) 0.0010(17) -0.0021(19) -0.0040(19)
C15 0.044(3) 0.030(2) 0.029(2) 0.0069(18) -0.004(2) -0.003(2)
C16 0.047(3) 0.040(3) 0.027(2) 0.000(2) -0.011(2) -0.001(2)
C17 0.047(3) 0.036(3) 0.036(3) -0.002(2) -0.015(2) -0.014(2)
C18 0.034(2) 0.024(2) 0.034(2) 0.0069(19) -0.0098(19) -0.0085(19)
C19 0.023(2) 0.022(2) 0.026(2) -0.0018(17) -0.0056(16) -0.0041(16)
B1 0.018(2) 0.021(2) 0.025(2) 0.0021(19) -0.0023(19) 0.0000(18)
C20 0.022(2) 0.022(2) 0.023(2) -0.0015(16) -0.0009(17) -0.0008(16)
C21 0.029(2) 0.022(2) 0.031(2) 0.0016(17) -0.0038(19) -0.0007(18)
C22 0.041(3) 0.027(2) 0.038(3) 0.006(2) -0.001(2) -0.007(2)
C23 0.057(3) 0.034(3) 0.032(3) 0.012(2) -0.007(2) -0.004(2)
C24 0.045(3) 0.047(3) 0.041(3) 0.008(2) -0.020(2) -0.007(2)
C25 0.029(2) 0.030(2) 0.039(3) 0.011(2) -0.009(2) -0.0061(19)
C26 0.033(2) 0.016(2) 0.021(2) 0.0027(16) -0.0035(17) -0.0008(17)
C27 0.035(2) 0.037(3) 0.031(2) -0.011(2) -0.003(2) 0.000(2)
C28 0.048(3) 0.049(3) 0.042(3) -0.019(2) -0.011(2) -0.004(2)
C29 0.060(3) 0.037(3) 0.031(3) -0.012(2) 0.003(2) 0.003(2)
C30 0.040(3) 0.024(2) 0.036(3) -0.001(2) 0.007(2) 0.004(2)
C31 0.033(2) 0.021(2) 0.031(2) 0.0019(18) -0.0017(19) 0.0024(18)
C32 0.022(2) 0.020(2) 0.024(2) 0.0019(16) -0.0037(16) -0.0027(16)
C33 0.027(2) 0.030(2) 0.024(2) 0.0061(17) -0.0029(19) -0.0119(19)
C34 0.028(2) 0.055(3) 0.030(2) -0.006(2) 0.000(2) -0.008(2)
C35 0.038(3) 0.085(4) 0.022(2) 0.001(2) -0.005(2) -0.024(3)
C36 0.061(3) 0.058(3) 0.027(2) -0.015(2) 0.012(3) -0.033(3)
C37 0.060(3) 0.032(3) 0.036(3) 0.000(2) 0.010(3) -0.006(2)
C38 0.043(3) 0.030(2) 0.027(2) 0.0029(19) 0.003(2) 0.000(2)
C39 0.020(2) 0.0199(19) 0.023(2) -0.0018(16) 0.0019(16) -0.0001(16)
C40 0.030(2) 0.025(2) 0.029(2) 0.0022(17) -0.0027(19) -0.0027(19)
C41 0.035(2) 0.024(2) 0.029(2) 0.0046(18) 0.0031(19) -0.0084(18)
C42 0.024(2) 0.031(2) 0.045(3) 0.001(2) 0.001(2) -0.0113(18)
C43 0.035(3) 0.043(3) 0.039(3) 0.005(2) -0.014(2) -0.015(2)
C44 0.027(2) 0.038(3) 0.036(3) 0.010(2) -0.001(2) -0.012(2)
P2 0.0184(5) 0.0207(5) 0.0222(5) 0.0037(4) -0.0016(4) -0.0033(4)
N3 0.041(3) 0.066(3) 0.061(3) -0.028(3) -0.006(2) 0.008(2)
C45 0.048(4) 0.123(6) 0.112(6) -0.070(5) -0.017(4) 0.029(4)
C46 0.058(4) 0.069(4) 0.093(5) -0.020(4) -0.017(4) 0.014(3)
C47 0.066(4) 0.096(5) 0.100(5) -0.048(4) -0.005(4) 0.010(4)
C48 0.066(5) 0.226(10) 0.139(7) -0.148(7) -0.031(5) 0.062(6)
C49 0.071(5) 0.067(4) 0.115(6) 0.026(4) -0.006(4) -0.027(4)
C50 0.060(4) 0.087(5) 0.087(5) 0.049(4) -0.017(4) -0.011(4)
C51 0.055(4) 0.064(4) 0.071(4) 0.006(3) -0.010(3) -0.015(3)
C52 0.057(4) 0.041(3) 0.085(4) 0.022(3) 0.001(3) -0.005(3)
O4 0.081(10) 0.12(2) 0.101(12) -0.018(9) -0.022(10) -0.008(10)
C53 0.090(14) 0.073(5) 0.080(14) -0.019(8) -0.019(10) -0.017(10)
C54 0.049(17) 0.12(3) 0.081(9) -0.015(10) -0.012(11) -0.019(14)
C55 0.052(6) 0.081(15) 0.13(3) 0.040(15) 0.007(13) 0.014(8)
C56 0.07(2) 0.094(10) 0.079(10) -0.015(9) 0.006(11) -0.042(14)
O4' 0.081(10) 0.12(2) 0.101(12) -0.018(9) -0.022(10) -0.008(10)
C53' 0.090(14) 0.073(5) 0.080(14) -0.019(8) -0.019(10) -0.017(10)
C54' 0.049(17) 0.12(3) 0.081(9) -0.015(10) -0.012(11) -0.019(14)
C55' 0.052(6) 0.081(15) 0.13(3) 0.040(15) 0.007(13) 0.014(8)
C56' 0.07(2) 0.094(10) 0.079(10) -0.015(9) 0.006(11) -0.042(14)

loop_
_atom_type_symbol
_atom_type_description
_atom_type_scat_dispersion_real
_atom_type_scat_dispersion_imag
_atom_type_scat_source
C C 0.0033 0.0016 'International Tables Vol C Tables 4.2.6.8 and 6.1.1.4'
H H 0.0000 0.0000 'International Tables Vol C Tables 4.2.6.8 and 6.1.1.4'
B B 0.0013 0.0007 'International Tables Vol C Tables 4.2.6.8 and 6.1.1.4'
N N 0.0061 0.0033 'International Tables Vol C Tables 4.2.6.8 and 6.1.1.4'
O O 0.0106 0.0060 'International Tables Vol C Tables 4.2.6.8 and 6.1.1.4'
P P 0.1023 0.0942 'International Tables Vol C Tables 4.2.6.8 and 6.1.1.4'
Mo Mo -1.6832 0.6857 'International Tables Vol C Tables 4.2.6.8 and 6.1.1.4'

loop_
_geom_angle_atom_site_label_1
_geom_angle_atom_site_label_2
_geom_angle_atom_site_label_3
_geom_angle
C1 Mo1 C2 89.72(17)
C1 Mo1 C3 88.36(17)
C2 Mo1 C3 88.44(16)
C1 Mo1 C4 91.98(16)
C2 Mo1 C4 86.08(15)
C3 Mo1 C4 174.51(16)
C1 Mo1 P2 89.27(13)
C2 Mo1 P2 178.20(12)
C3 Mo1 P2 90.05(12)
C4 Mo1 P2 95.44(11)
C1 Mo1 P1 170.99(13)
C2 Mo1 P1 97.08(13)
C3 Mo1 P1 97.70(12)
C4 Mo1 P1 82.62(10)
P2 Mo1 P1 84.08(3)
O1 C1 Mo1 179.0(4)
O2 C2 Mo1 175.7(4)
O3 C3 Mo1 176.6(4)
N1 C4 Mo1 174.4(3)
C4 N1 C5 178.1(4)
N1 C5 C6 112.7(4)
N1 C5 H5A 109.1
C6 C5 H5A 109.1
N1 C5 H5B 109.1
C6 C5 H5B 109.1
H5A C5 H5B 107.8
N2 C6 C5 115.6(4)
N2 C6 H6A 108.4
C5 C6 H6A 108.4
N2 C6 H6B 108.4
C5 C6 H6B 108.4
H6A C6 H6B 107.4
C6 N2 H2A 120.0
C6 N2 H2B 120.0
H2A N2 H2B 120.0
C19 P1 C13 104.32(18)
C19 P1 C7 105.68(18)
C13 P1 C7 98.22(18)
C19 P1 Mo1 110.60(13)
C13 P1 Mo1 124.78(13)
C7 P1 Mo1 111.28(13)
C8 C7 C12 118.0(4)
C8 C7 P1 122.9(3)
C12 C7 P1 119.1(3)
C9 C8 C7 120.8(5)
C9 C8 H8A 119.6
C7 C8 H8A 119.6
C10 C9 C8 120.9(5)
C10 C9 H9A 119.5
C8 C9 H9A 119.5
C9 C10 C11 119.3(5)
C9 C10 H10A 120.4
C11 C10 H10A 120.4
C10 C11 C12 120.5(5)
C10 C11 H11A 119.7
C12 C11 H11A 119.7
C11 C12 C7 120.5(5)
C11 C12 H12A 119.8
C7 C12 H12A 119.8
C18 C13 C14 118.0(4)
C18 C13 P1 122.1(3)
C14 C13 P1 119.9(3)
C15 C14 C13 121.8(4)
C15 C14 H14A 119.1
C13 C14 H14A 119.1
C14 C15 C16 119.4(4)
C14 C15 H15A 120.3
C16 C15 H15A 120.3
C15 C16 C17 120.3(4)
C15 C16 H16A 119.9
C17 C16 H16A 119.9
C16 C17 C18 119.8(4)
C16 C17 H17A 120.1
C18 C17 H17A 120.1
C17 C18 C13 120.6(4)
C17 C18 H18A 119.7
C13 C18 H18A 119.7
B1 C19 P1 116.8(3)
B1 C19 H19A 108.1
P1 C19 H19A 108.1
B1 C19 H19B 108.1
P1 C19 H19B 108.1
H19A C19 H19B 107.3
C26 B1 C20 105.3(3)
C26 B1 C32 109.7(3)
C20 B1 C32 109.1(3)
C26 B1 C19 110.9(3)
C20 B1 C19 109.6(3)
C32 B1 C19 111.9(3)
C25 C20 C21 114.8(3)
C25 C20 B1 124.1(3)
C21 C20 B1 121.1(3)
C22 C21 C20 123.0(4)
C22 C21 H21A 118.5
C20 C21 H21A 118.5
C21 C22 C23 120.6(4)
C21 C22 H22A 119.7
C23 C22 H22A 119.7
C24 C23 C22 118.3(4)
C24 C23 H23A 120.9
C22 C23 H23A 120.9
C23 C24 C25 120.3(4)
C23 C24 H24A 119.8
C25 C24 H24A 119.8
C20 C25 C24 123.0(4)
C20 C25 H25A 118.5
C24 C25 H25A 118.5
C31 C26 C27 115.1(4)
C31 C26 B1 120.1(3)
C27 C26 B1 124.8(4)
C26 C27 C28 122.2(4)
C26 C27 H27A 118.9
C28 C27 H27A 118.9
C29 C28 C27 120.5(4)
C29 C28 H28A 119.7
C27 C28 H28A 119.7
C28 C29 C30 118.8(4)
C28 C29 H29A 120.6
C30 C29 H29A 120.6
C29 C30 C31 120.0(4)
C29 C30 H30A 120.0
C31 C30 H30A 120.0
C30 C31 C26 123.4(4)
C30 C31 H31A 118.3
C26 C31 H31A 118.3
B1 C32 P2 119.9(3)
B1 C32 H32A 107.3
P2 C32 H32A 107.3
B1 C32 H32B 107.3
P2 C32 H32B 107.3
H32A C32 H32B 106.9
C34 C33 C38 118.4(4)
C34 C33 P2 121.0(3)
C38 C33 P2 120.6(3)
C33 C34 C35 120.4(4)
C33 C34 H34A 119.8
C35 C34 H34A 119.8
C36 C35 C34 120.3(5)
C36 C35 H35A 119.8
C34 C35 H35A 119.8
C35 C36 C37 119.7(4)
C35 C36 H36A 120.2
C37 C36 H36A 120.2
C36 C37 C38 120.3(5)
C36 C37 H37A 119.8
C38 C37 H37A 119.8
C37 C38 C33 120.9(4)
C37 C38 H38A 119.6
C33 C38 H38A 119.6
C44 C39 C40 117.5(4)
C44 C39 P2 121.0(3)
C40 C39 P2 121.4(3)
C41 C40 C39 121.1(4)
C41 C40 H40A 119.4
C39 C40 H40A 119.4
C42 C41 C40 120.4(4)
C42 C41 H41A 119.8
C40 C41 H41A 119.8
C41 C42 C43 119.8(4)
C41 C42 H42A 120.1
C43 C42 H42A 120.1
C42 C43 C44 119.4(4)
C42 C43 H43A 120.3
C44 C43 H43A 120.3
C39 C44 C43 121.7(4)
C39 C44 H44A 119.2
C43 C44 H44A 119.2
C32 P2 C39 104.15(17)
C32 P2 C33 105.73(18)
C39 P2 C33 98.99(17)
C32 P2 Mo1 115.87(13)
C39 P2 Mo1 110.22(12)
C33 P2 Mo1 119.59(14)
C49 N3 C48 110.7(5)
C49 N3 C52 100.9(4)
C48 N3 C52 111.8(5)
C49 N3 C45 115.2(5)
C48 N3 C45 104.8(4)
C52 N3 C45 113.7(4)
C46 C45 N3 107.8(4)
C46 C45 H45A 110.2
N3 C45 H45A 110.2
C46 C45 H45B 110.2
N3 C45 H45B 110.2
H45A C45 H45B 108.5
C45 C46 C47 107.1(4)
C45 C46 H46A 110.3
C47 C46 H46A 110.3
C45 C46 H46B 110.3
C47 C46 H46B 110.3
H46A C46 H46B 108.6
C48 C47 C46 107.7(4)
C48 C47 H47A 110.2
C46 C47 H47A 110.2
C48 C47 H47B 110.2
C46 C47 H47B 110.2
H47A C47 H47B 108.5
C47 C48 N3 110.3(4)
C47 C48 H48A 109.6
N3 C48 H48A 109.6
C47 C48 H48B 109.6
N3 C48 H48B 109.6
H48A C48 H48B 108.1
N3 C49 C50 105.2(4)
N3 C49 H49A 110.7
C50 C49 H49A 110.7
N3 C49 H49B 110.7
C50 C49 H49B 110.7
H49A C49 H49B 108.8
C49 C50 C51 105.2(4)
C49 C50 H50A 110.7
C51 C50 H50A 110.7
C49 C50 H50B 110.7
C51 C50 H50B 110.7
H50A C50 H50B 108.8
C52 C51 C50 105.5(4)
C52 C51 H51A 110.6
C50 C51 H51A 110.6
C52 C51 H51B 110.6
C50 C51 H51B 110.6
H51A C51 H51B 108.8
C51 C52 N3 105.9(4)
C51 C52 H52A 110.5
N3 C52 H52A 110.5
C51 C52 H52B 110.5
N3 C52 H52B 110.5
H52A C52 H52B 108.7
C53 O4 C56 105.3(10)
O4 C53 C54 106.1(8)
O4 C53 H53A 110.5
C54 C53 H53A 110.5
O4 C53 H53B 110.5
C54 C53 H53B 110.5
H53A C53 H53B 108.7
C53 C54 C55 105.0(7)
C53 C54 H54A 110.7
C55 C54 H54A 110.7
C53 C54 H54B 110.7
C55 C54 H54B 110.7
H54A C54 H54B 108.8
C56 C55 C54 103.0(8)
C56 C55 H55A 111.2
C54 C55 H55A 111.2
C56 C55 H55B 111.2
C54 C55 H55B 111.2
H55A C55 H55B 109.1
O4 C56 C55 102.7(9)
O4 C56 H56A 111.2
C55 C56 H56A 111.2
O4 C56 H56B 111.2
C55 C56 H56B 111.2
H56A C56 H56B 109.1
C56' O4' C53' 105.1(9)
O4' C53' C54' 105.4(9)
O4' C53' H53C 110.7
C54' C53' H53C 110.7
O4' C53' H53D 110.7
C54' C53' H53D 110.7
H53C C53' H53D 108.8
C53' C54' C55' 105.0(7)
C53' C54' H54C 110.7
C55' C54' H54C 110.7
C53' C54' H54D 110.7
C55' C54' H54D 110.7
H54C C54' H54D 108.8
C56' C55' C54' 103.5(8)
C56' C55' H55C 111.0
C54' C55' H55C 111.1
C56' C55' H55D 111.1
C54' C55' H55D 111.1
H55C C55' H55D 109.0
O4' C56' C55' 102.3(9)
O4' C56' H56C 111.3
C55' C56' H56C 111.3
O4' C56' H56D 111.3
C55' C56' H56D 111.3
H56C C56' H56D 109.2

loop_
_geom_bond_atom_site_label_1
_geom_bond_atom_site_label_2
_geom_bond_distance
Mo1 C1 1.951(4)
Mo1 C2 1.971(4)
Mo1 C3 1.977(4)
Mo1 C4 2.138(4)
Mo1 P2 2.5277(11)
Mo1 P1 2.5487(11)
C1 O1 1.176(5)
C2 O2 1.170(5)
C3 O3 1.171(5)
C4 N1 1.161(5)
N1 C5 1.443(5)
C5 C6 1.502(6)
C5 H5A 0.9900
C5 H5B 0.9900
C6 N2 1.439(7)
C6 H6A 0.9900
C6 H6B 0.9900
N2 H2A 0.8800
N2 H2B 0.8800
P1 C19 1.821(4)
P1 C13 1.834(4)
P1 C7 1.834(4)
C7 C8 1.380(6)
C7 C12 1.393(6)
C8 C9 1.380(6)
C8 H8A 0.9500
C9 C10 1.364(8)
C9 H9A 0.9500
C10 C11 1.370(8)
C10 H10A 0.9500
C11 C12 1.386(6)
C11 H11A 0.9500
C12 H12A 0.9500
C13 C18 1.390(5)
C13 C14 1.390(5)
C14 C15 1.373(5)
C14 H14A 0.9500
C15 C16 1.379(6)
C15 H15A 0.9500
C16 C17 1.382(6)
C16 H16A 0.9500
C17 C18 1.388(6)
C17 H17A 0.9500
C18 H18A 0.9500
C19 B1 1.660(6)
C19 H19A 0.9900
C19 H19B 0.9900
B1 C26 1.650(6)
B1 C20 1.655(6)
B1 C32 1.658(6)
C20 C25 1.393(5)
C20 C21 1.400(5)
C21 C22 1.382(5)
C21 H21A 0.9500
C22 C23 1.384(6)
C22 H22A 0.9500
C23 C24 1.380(6)
C23 H23A 0.9500
C24 C25 1.395(6)
C24 H24A 0.9500
C25 H25A 0.9500
C26 C31 1.390(5)
C26 C27 1.391(5)
C27 C28 1.401(6)
C27 H27A 0.9500
C28 C29 1.369(6)
C28 H28A 0.9500
C29 C30 1.376(6)
C29 H29A 0.9500
C30 C31 1.384(6)
C30 H30A 0.9500
C31 H31A 0.9500
C32 P2 1.825(4)
C32 H32A 0.9900
C32 H32B 0.9900
C33 C34 1.377(6)
C33 C38 1.384(6)
C33 P2 1.844(4)
C34 C35 1.395(6)
C34 H34A 0.9500
C35 C36 1.364(7)
C35 H35A 0.9500
C36 C37 1.370(7)
C36 H36A 0.9500
C37 C38 1.379(6)
C37 H37A 0.9500
C38 H38A 0.9500
C39 C44 1.387(5)
C39 C40 1.394(5)
C39 P2 1.834(4)
C40 C41 1.389(5)
C40 H40A 0.9500
C41 C42 1.374(6)
C41 H41A 0.9500
C42 C43 1.384(6)
C42 H42A 0.9500
C43 C44 1.395(6)
C43 H43A 0.9500
C44 H44A 0.9500
N3 C49 1.479(5)
N3 C48 1.485(5)
N3 C52 1.488(5)
N3 C45 1.499(5)
C45 C46 1.438(6)
C45 H45A 0.9900
C45 H45B 0.9900
C46 C47 1.493(6)
C46 H46A 0.9900
C46 H46B 0.9900
C47 C48 1.399(6)
C47 H47A 0.9900
C47 H47B 0.9900
C48 H48A 0.9900
C48 H48B 0.9900
C49 C50 1.480(6)
C49 H49A 0.9900
C49 H49B 0.9900
C50 C51 1.503(6)
C50 H50A 0.9900
C50 H50B 0.9900
C51 C52 1.474(6)
C51 H51A 0.9900
C51 H51B 0.9900
C52 H52A 0.9900
C52 H52B 0.9900
O4 C53 1.431(10)
O4 C56 1.433(10)
C53 C54 1.485(11)
C53 H53A 0.9900
C53 H53B 0.9900
C54 C55 1.516(13)
C54 H54A 0.9900
C54 H54B 0.9900
C55 C56 1.497(11)
C55 H55A 0.9900
C55 H55B 0.9900
C56 H56A 0.9900
C56 H56B 0.9900
O4' C56' 1.433(10)
O4' C53' 1.434(10)
C53' C54' 1.485(11)
C53' H53C 0.9900
C53' H53D 0.9900
C54' C55' 1.515(14)
C54' H54C 0.9900
C54' H54D 0.9900
C55' C56' 1.498(11)
C55' H55C 0.9900
C55' H55D 0.9900
C56' H56C 0.9900
C56' H56D 0.9900

loop_
_geom_hbond_atom_site_label_D
_geom_hbond_atom_site_label_H
_geom_hbond_atom_site_label_A
_geom_hbond_distance_DH
_geom_hbond_distance_HA
_geom_hbond_distance_DA
_geom_hbond_angle_DHA
_geom_hbond_site_symmetry_A
N2 H2A O1 0.88 2.64 3.273(5) 129.3 2_665

loop_
_geom_torsion_atom_site_label_1
_geom_torsion_atom_site_label_2
_geom_torsion_atom_site_label_3
_geom_torsion_atom_site_label_4
_geom_torsion
C2 Mo1 C1 O1 108(25)
C3 Mo1 C1 O1 19(25)
C4 Mo1 C1 O1 -166(25)
P2 Mo1 C1 O1 -71(25)
P1 Mo1 C1 O1 -113(25)
C1 Mo1 C2 O2 14(5)
C3 Mo1 C2 O2 102(5)
C4 Mo1 C2 O2 -78(5)
P2 Mo1 C2 O2 70(7)
P1 Mo1 C2 O2 -160(5)
C1 Mo1 C3 O3 58(6)
C2 Mo1 C3 O3 -32(6)
C4 Mo1 C3 O3 -36(7)
P2 Mo1 C3 O3 147(6)
P1 Mo1 C3 O3 -129(6)
C1 Mo1 C4 N1 -98(4)
C2 Mo1 C4 N1 -8(4)
C3 Mo1 C4 N1 -4(5)
P2 Mo1 C4 N1 173(4)
P1 Mo1 C4 N1 89(4)
Mo1 C4 N1 C5 16(16)
C4 N1 C5 C6 -158(13)
N1 C5 C6 N2 -62.4(6)
C1 Mo1 P1 C19 0.4(8)
C2 Mo1 P1 C19 139.15(17)
C3 Mo1 P1 C19 -131.48(18)
C4 Mo1 P1 C19 54.05(17)
P2 Mo1 P1 C19 -42.23(13)
C1 Mo1 P1 C13 126.1(8)
C2 Mo1 P1 C13 -95.20(19)
C3 Mo1 P1 C13 -5.8(2)
C4 Mo1 P1 C13 179.70(18)
P2 Mo1 P1 C13 83.41(15)
C1 Mo1 P1 C7 -116.7(8)
C2 Mo1 P1 C7 22.01(19)
C3 Mo1 P1 C7 111.38(19)
C4 Mo1 P1 C7 -63.09(18)
P2 Mo1 P1 C7 -159.37(15)
C19 P1 C7 C8 -19.3(4)
C13 P1 C7 C8 -126.7(4)
Mo1 P1 C7 C8 100.8(4)
C19 P1 C7 C12 162.8(3)
C13 P1 C7 C12 55.3(4)
Mo1 P1 C7 C12 -77.1(3)
C12 C7 C8 C9 -0.6(7)
P1 C7 C8 C9 -178.5(4)
C7 C8 C9 C10 0.9(8)
C8 C9 C10 C11 -0.6(8)
C9 C10 C11 C12 0.1(8)
C10 C11 C12 C7 0.2(8)
C8 C7 C12 C11 0.0(7)
P1 C7 C12 C11 178.1(4)
C19 P1 C13 C18 124.3(3)
C7 P1 C13 C18 -127.1(3)
Mo1 P1 C13 C18 -4.0(4)
C19 P1 C13 C14 -54.3(3)
C7 P1 C13 C14 54.3(3)
Mo1 P1 C13 C14 177.4(3)
C18 C13 C14 C15 -0.8(6)
P1 C13 C14 C15 177.8(3)
C13 C14 C15 C16 1.5(6)
C14 C15 C16 C17 -0.9(7)
C15 C16 C17 C18 -0.3(7)
C16 C17 C18 C13 1.0(7)
C14 C13 C18 C17 -0.4(6)
P1 C13 C18 C17 -179.0(3)
C13 P1 C19 B1 -57.0(3)
C7 P1 C19 B1 -160.0(3)
Mo1 P1 C19 B1 79.4(3)
P1 C19 B1 C26 -156.1(3)
P1 C19 B1 C20 88.1(3)
P1 C19 B1 C32 -33.1(4)
C26 B1 C20 C25 107.2(4)
C32 B1 C20 C25 -10.5(5)
C19 B1 C20 C25 -133.4(4)
C26 B1 C20 C21 -71.0(4)
C32 B1 C20 C21 171.2(3)
C19 B1 C20 C21 48.3(5)
C25 C20 C21 C22 0.6(6)
B1 C20 C21 C22 179.0(4)
C20 C21 C22 C23 -1.2(6)
C21 C22 C23 C24 0.6(7)
C22 C23 C24 C25 0.5(7)
C21 C20 C25 C24 0.4(6)
B1 C20 C25 C24 -177.9(4)
C23 C24 C25 C20 -1.0(7)
C20 B1 C26 C31 -62.1(4)
C32 B1 C26 C31 55.3(4)
C19 B1 C26 C31 179.5(3)
C20 B1 C26 C27 117.3(4)
C32 B1 C26 C27 -125.3(4)
C19 B1 C26 C27 -1.1(5)
C31 C26 C27 C28 -1.8(6)
B1 C26 C27 C28 178.8(4)
C26 C27 C28 C29 0.0(7)
C27 C28 C29 C30 1.2(7)
C28 C29 C30 C31 -0.5(7)
C29 C30 C31 C26 -1.4(6)
C27 C26 C31 C30 2.5(6)
B1 C26 C31 C30 -178.1(4)
C26 B1 C32 P2 80.8(4)
C20 B1 C32 P2 -164.3(3)
C19 B1 C32 P2 -42.8(4)
C38 C33 C34 C35 1.1(6)
P2 C33 C34 C35 179.4(3)
C33 C34 C35 C36 0.6(7)
C34 C35 C36 C37 -1.5(7)
C35 C36 C37 C38 0.5(7)
C36 C37 C38 C33 1.2(7)
C34 C33 C38 C37 -2.0(6)
P2 C33 C38 C37 179.7(3)
C44 C39 C40 C41 2.1(6)
P2 C39 C40 C41 179.3(3)
C39 C40 C41 C42 -0.4(6)
C40 C41 C42 C43 -1.6(6)
C41 C42 C43 C44 1.7(7)
C40 C39 C44 C43 -1.9(6)
P2 C39 C44 C43 -179.2(3)
C42 C43 C44 C39 0.1(7)
B1 C32 P2 C39 -173.4(3)
B1 C32 P2 C33 -69.6(3)
B1 C32 P2 Mo1 65.3(3)
C44 C39 P2 C32 -32.0(4)
C40 C39 P2 C32 150.8(3)
C44 C39 P2 C33 -140.9(3)
C40 C39 P2 C33 42.0(3)
C44 C39 P2 Mo1 92.9(3)
C40 C39 P2 Mo1 -84.2(3)
C34 C33 P2 C32 141.3(3)
C38 C33 P2 C32 -40.4(4)
C34 C33 P2 C39 -111.1(4)
C38 C33 P2 C39 67.1(3)
C34 C33 P2 Mo1 8.4(4)
C38 C33 P2 Mo1 -173.4(3)
C1 Mo1 P2 C32 171.63(19)
C2 Mo1 P2 C32 116(4)
C3 Mo1 P2 C32 83.27(18)
C4 Mo1 P2 C32 -96.45(17)
P1 Mo1 P2 C32 -14.47(14)
C1 Mo1 P2 C39 53.71(18)
C2 Mo1 P2 C39 -2(4)
C3 Mo1 P2 C39 -34.65(18)
C4 Mo1 P2 C39 145.63(16)
P1 Mo1 P2 C39 -132.39(13)
C1 Mo1 P2 C33 -59.92(19)
C2 Mo1 P2 C33 -116(4)
C3 Mo1 P2 C33 -148.27(18)
C4 Mo1 P2 C33 32.01(17)
P1 Mo1 P2 C33 113.99(14)
C49 N3 C45 C46 -110.0(6)
C48 N3 C45 C46 11.9(8)
C52 N3 C45 C46 134.3(6)
N3 C45 C46 C47 -15.8(8)
C45 C46 C47 C48 13.7(9)
C46 C47 C48 N3 -6.2(10)
C49 N3 C48 C47 121.4(7)
C52 N3 C48 C47 -127.0(7)
C45 N3 C48 C47 -3.4(9)
C48 N3 C49 C50 77.8(6)
C52 N3 C49 C50 -40.6(6)
C45 N3 C49 C50 -163.5(5)
N3 C49 C50 C51 27.7(7)
C49 C50 C51 C52 -3.4(7)
C50 C51 C52 N3 -22.0(6)
C49 N3 C52 C51 38.6(5)
C48 N3 C52 C51 -79.1(6)
C45 N3 C52 C51 162.5(5)
C56 O4 C53 C54 -33(3)
O4 C53 C54 C55 9(4)
C53 C54 C55 C56 17(4)
C53 O4 C56 C55 43(2)
C54 C55 C56 O4 -36(3)
C56' O4' C53' C54' -36(3)
O4' C53' C54' C55' 13(4)
C53' C54' C55' C56' 13(4)
C53' O4' C56' C55' 44(2)
C54' C55' C56' O4' -35(3)
